data_2009973
loop_
_publ_author_name
'Sch\"afer, Martina'
'Herbst-Irmer, Regine'
'Groth, Ulrich'
'K\"ohler, Thomas'

_publ_section_title
;
 Di-\m-chloro-bis[dichlorotris(2-propanol)cerium(III)] at 153 K
;
_journal_issue 8
_journal_name_full 'Acta Crystallographica Section C'
_journal_page_first 1256
_journal_page_last 1258
_journal_paper_doi 10.1107/S0108270194003409
_journal_volume 50
_journal_year 1994
_chemical_formula_sum 'C9 H24 Ce Cl3 O3'
_chemical_formula_weight 853.3
_chemical_name_systematic
;
 Bis((2-chloro)-dichloro-tris(isopropanole)-cerium(III))
;
_space_group_IT_number 2
_symmetry_cell_setting triclinic
_symmetry_space_group_name_Hall '-P 1'
_symmetry_space_group_name_H-M 'P -1'
_audit_creation_method SHELXL
_cell_angle_alpha 69.04(2)
_cell_angle_beta 77.83(2)
_cell_angle_gamma 85.99(2)
_cell_formula_units_Z 1
_cell_length_a 5.904(2)
_cell_length_b 11.181(5)
_cell_length_c 13.354(6)
_cell_measurement_reflns_used 50
_cell_measurement_temperature 153(2)
_cell_measurement_theta_max 12.5
_cell_measurement_theta_min 10
_cell_volume 804.7(6)
_computing_cell_refinement 'DIF4 (Stoe & Cie, 1988a)'
_computing_data_collection 'DIF4 (Stoe & Cie, 1988a)'
_computing_data_reduction 'REDU4 (Stoe & Cie, 1988b)'
_computing_molecular_graphics 'SHELXTL-Plus (Sheldrick, 1991)'
_computing_publication_material 'SHELXL93 (Sheldrick, 1993)'
_computing_structure_refinement 'SHELXL93 (Sheldrick, 1993)'
_computing_structure_solution 'SHELXS90 (Sheldrick, 1990)'
_diffrn_ambient_temperature 153(2)
_diffrn_measurement_device 'Stoe-Siemens AED four-circle'
_diffrn_measurement_method 'profile from 2\q/\w'
_diffrn_radiation_monochromator graphite
_diffrn_radiation_source 'fine-focus sealed tube'
_diffrn_radiation_type MoK\a
_diffrn_radiation_wavelength 0.71073
_diffrn_reflns_av_R_equivalents 0.0373
_diffrn_reflns_av_sigmaI/netI 0.0522
_diffrn_reflns_limit_h_max 7
_diffrn_reflns_limit_h_min -6
_diffrn_reflns_limit_k_max 13
_diffrn_reflns_limit_k_min -13
_diffrn_reflns_limit_l_max 15
_diffrn_reflns_limit_l_min -15
_diffrn_reflns_number 4873
_diffrn_reflns_theta_max 25.20
_diffrn_reflns_theta_min 4.02
_diffrn_standards_decay_% 0
_diffrn_standards_interval_time 90
_diffrn_standards_number 3
_exptl_absorpt_coefficient_mu 3.318
_exptl_absorpt_correction_T_max 0.78456
_exptl_absorpt_correction_T_min 0.53914
_exptl_absorpt_correction_type refdelf
_exptl_crystal_colour colourless
_exptl_crystal_density_diffrn 1.761
_exptl_crystal_description blocks
_exptl_crystal_F_000 422
_exptl_crystal_size_max 0.6
_exptl_crystal_size_mid 0.3
_exptl_crystal_size_min 0.25
_refine_diff_density_max 2.471
_refine_diff_density_min -3.263
_refine_ls_extinction_method none
_refine_ls_goodness_of_fit_all 1.151
_refine_ls_goodness_of_fit_obs 1.036
_refine_ls_hydrogen_treatment 'H atoms refined using a riding model'
_refine_ls_matrix_type full
_refine_ls_number_parameters 222
_refine_ls_number_reflns 2847
_refine_ls_number_restraints 303
_refine_ls_restrained_S_all 1.128
_refine_ls_restrained_S_obs 0.977
_refine_ls_R_factor_all 0.0736
_refine_ls_R_factor_obs 0.0561
_refine_ls_shift/esd_max 0.000
_refine_ls_shift/esd_mean 0.000
_refine_ls_structure_factor_coef Fsqd
_refine_ls_weighting_scheme
;calc w = 1/[\s^2^(F~o~^2^) + (0.1116P)^2^  +11.7681P]
where P = (F~o~^2^ + 2F~c~^2^)/3
;
_refine_ls_wR_factor_all 0.2053
_refine_ls_wR_factor_obs 0.1648
_reflns_number_observed 2432
_reflns_number_total 2849
_reflns_observed_criterion >2\s(I)
_cod_data_source_file ka1081.cif
_cod_data_source_block ja
_cod_database_code 2009973

loop_
_symmetry_equiv_pos_as_xyz
'x, y, z'
'-x, -y, -z'

loop_
_atom_site_aniso_label
_atom_site_aniso_U_11
_atom_site_aniso_U_22
_atom_site_aniso_U_33
_atom_site_aniso_U_12
_atom_site_aniso_U_13
_atom_site_aniso_U_23
Ce1 0.0230(4) 0.0166(4) 0.0197(4) 0.0004(2) -0.0005(2) -0.0057(2)
Cl1 0.0253(14) 0.0231(12) 0.0235(13) -0.0017(10) -0.0036(10) -0.0070(10)
Cl2 0.0251(14) 0.0233(12) 0.0304(14) -0.0026(10) 0.0025(11) -0.0132(11)
Cl3 0.0216(14) 0.038(2) 0.0243(14) 0.0016(11) -0.0037(11) -0.0038(12)
O1 0.026(4) 0.028(3) 0.032(4) 0.002(3) -0.002(3) -0.019(3)
C1 0.024(6) 0.032(5) 0.033(5) -0.001(5) -0.010(5) -0.020(4)
C2 0.024(8) 0.032(5) 0.036(6) 0.004(6) -0.007(6) -0.018(5)
C3 0.027(7) 0.035(6) 0.035(5) -0.001(6) -0.005(6) -0.016(5)
C1' 0.026(6) 0.033(5) 0.035(5) 0.002(5) -0.003(5) -0.016(4)
C2' 0.026(8) 0.031(5) 0.038(6) 0.005(6) -0.005(6) -0.016(5)
C3' 0.026(7) 0.037(6) 0.033(5) -0.002(6) -0.008(5) -0.019(5)
O2 0.017(4) 0.029(4) 0.027(4) -0.001(3) -0.008(3) -0.004(3)
C4 0.024(6) 0.016(5) 0.022(5) -0.004(4) -0.004(4) 0.001(4)
C5 0.046(8) 0.034(7) 0.027(6) -0.001(6) -0.001(6) -0.009(5)
C6 0.033(7) 0.025(6) 0.029(6) 0.000(5) 0.007(5) -0.005(5)
O3 0.037(5) 0.023(4) 0.028(6) -0.006(4) 0.011(5) -0.013(4)
C7 0.041(6) 0.024(4) 0.029(6) -0.006(4) 0.014(5) -0.008(4)
C8 0.041(6) 0.029(5) 0.033(7) -0.001(6) 0.014(6) -0.002(6)
C9 0.043(6) 0.028(5) 0.029(7) -0.012(6) 0.011(6) -0.009(6)
O3' 0.037(6) 0.023(5) 0.029(7) -0.006(5) 0.012(5) -0.012(5)
C7' 0.041(6) 0.025(4) 0.030(6) -0.006(5) 0.013(5) -0.008(4)
C8' 0.042(7) 0.028(6) 0.030(7) -0.004(6) 0.012(6) -0.004(6)
C9' 0.042(8) 0.027(6) 0.028(8) -0.012(7) 0.015(7) -0.010(7)

loop_
_atom_site_label
_atom_site_fract_x
_atom_site_fract_y
_atom_site_fract_z
_atom_site_U_iso_or_equiv
_atom_site_thermal_displace_type
_atom_site_calc_flag
_atom_site_refinement_flags
_atom_site_occupancy
_atom_site_disorder_group
_atom_site_type_symbol
Ce1 0.65123(10) 0.44660(5) 0.16057(5) 0.0206(3) Uani d . 1 . Ce
Cl1 0.2359(5) 0.4314(2) 0.0718(2) 0.0244(6) Uani d . 1 . Cl
Cl2 0.8751(5) 0.6697(2) 0.1386(2) 0.0263(6) Uani d . 1 . Cl
Cl3 0.8535(5) 0.3374(3) 0.3377(2) 0.0302(6) Uani d . 1 . Cl
O1 0.3310(14) 0.5692(7) 0.2308(6) 0.027(2) Uani d DU 1 . O
H1OA 0.2211(14) 0.5164(7) 0.2526(6) 0.033 Uiso calc PR 0.50 1 H
H1OB 0.3234(14) 0.4888(7) 0.2553(6) 0.033 Uiso calc PR 0.50 2 H
C1 0.346(4) 0.618(2) 0.3181(15) 0.027(3) Uani d PDU 0.50 1 C
H1A 0.499(4) 0.5916(19) 0.3395(15) 0.032 Uiso calc PR 0.50 1 H
C2 0.341(5) 0.7620(17) 0.274(2) 0.029(4) Uani d PDU 0.50 1 C
H2A 0.47(2) 0.7946(18) 0.210(9) 0.043 Uiso calc PR 0.50 1 H
H2B 0.36(3) 0.7945(18) 0.331(5) 0.043 Uiso calc PR 0.50 1 H
H2C 0.192(13) 0.7909(17) 0.253(14) 0.043 Uiso calc PR 0.50 1 H
C3 0.161(4) 0.558(2) 0.4171(14) 0.031(3) Uani d PDU 0.50 1 C
H3A 0.013(7) 0.561(16) 0.395(2) 0.047 Uiso calc PR 0.50 1 H
H3B 0.15(2) 0.605(11) 0.467(7) 0.047 Uiso calc PR 0.50 1 H
H3C 0.202(16) 0.469(6) 0.454(9) 0.047 Uiso calc PR 0.50 1 H
C1' 0.267(4) 0.617(2) 0.3220(16) 0.030(3) Uani d PDU 0.50 2 C
H1' 0.103(4) 0.591(2) 0.3587(16) 0.037 Uiso calc PR 0.50 2 H
C2' 0.280(5) 0.7607(17) 0.279(2) 0.031(4) Uani d PDU 0.50 2 C
H2'A 0.24(3) 0.7920(19) 0.341(3) 0.047 Uiso calc PR 0.50 2 H
H2'B 0.17(2) 0.7954(18) 0.230(12) 0.047 Uiso calc PR 0.50 2 H
H2'C 0.438(10) 0.7884(18) 0.240(14) 0.047 Uiso calc PR 0.50 2 H
C3' 0.418(4) 0.555(2) 0.4037(15) 0.030(3) Uani d PDU 0.50 2 C
H3'A 0.41(2) 0.462(2) 0.427(11) 0.045 Uiso calc PR 0.50 2 H
H3'B 0.369(19) 0.582(13) 0.467(6) 0.045 Uiso calc PR 0.50 2 H
H3'C 0.580(6) 0.581(13) 0.370(5) 0.045 Uiso calc PR 0.50 2 H
O2 0.3774(13) 0.2729(7) 0.2972(6) 0.025(2) Uani d D 1 . O
H2O 0.240(8) 0.284(13) 0.289(11) 0.030 Uiso d D 1 . H
C4 0.381(2) 0.1561(9) 0.3915(8) 0.022(2) Uani d D 1 . C
H4 0.545(2) 0.1266(9) 0.3891(8) 0.027 Uiso calc R 1 . H
C5 0.299(3) 0.1826(12) 0.4962(9) 0.037(3) Uani d D 1 . C
H5A 0.306(16) 0.104(3) 0.5588(9) 0.056 Uiso calc R 1 . H
H5B 0.139(6) 0.213(9) 0.500(4) 0.056 Uiso calc R 1 . H
H5C 0.399(11) 0.248(7) 0.498(4) 0.056 Uiso calc R 1 . H
C6 0.242(2) 0.0528(10) 0.3835(10) 0.032(3) Uani d D 1 . C
H6A 0.079(4) 0.078(4) 0.388(7) 0.049 Uiso calc R 1 . H
H6B 0.256(13) -0.027(2) 0.444(4) 0.049 Uiso calc R 1 . H
H6C 0.302(10) 0.041(6) 0.314(3) 0.049 Uiso calc R 1 . H
O3 0.780(8) 0.273(2) 0.093(4) 0.030(3) Uani d PDU 0.60 1 O
H3O 0.656(8) 0.315(2) 0.093(4) 0.036 Uiso calc PR 0.60 1 H
C7 0.726(4) 0.138(2) 0.131(2) 0.035(3) Uani d PDU 0.60 1 C
H7 0.636(4) 0.112(2) 0.208(2) 0.042 Uiso calc PR 0.60 1 H
C8 0.946(4) 0.062(2) 0.131(2) 0.040(4) Uani d PDU 0.60 1 C
H8A 0.909(4) -0.029(3) 0.156(14) 0.060 Uiso calc PR 0.60 1 H
H8B 1.031(15) 0.077(13) 0.181(11) 0.060 Uiso calc PR 0.60 1 H
H8C 1.041(14) 0.089(12) 0.057(3) 0.060 Uiso calc PR 0.60 1 H
C9 0.574(4) 0.114(2) 0.061(2) 0.036(3) Uani d PDU 0.60 1 C
H9A 0.433(14) 0.165(12) 0.065(11) 0.054 Uiso calc PR 0.60 1 H
H9B 0.53(2) 0.023(3) 0.089(9) 0.054 Uiso calc PR 0.60 1 H
H9C 0.658(11) 0.139(15) -0.015(3) 0.054 Uiso calc PR 0.60 1 H
O3' 0.790(10) 0.272(3) 0.087(7) 0.032(4) Uani d PDU 0.40 2 O
H3O' 0.92(2) 0.274(9) 0.06(3) 0.038 Uiso calc PR 0.40 2 H
C7' 0.693(7) 0.142(3) 0.120(3) 0.035(3) Uani d PDU 0.40 2 C
H7' 0.550(7) 0.133(3) 0.178(3) 0.042 Uiso calc PR 0.40 2 H
C8' 0.868(6) 0.047(3) 0.168(3) 0.038(4) Uani d PDU 0.40 2 C
H8'A 1.00(2) 0.042(19) 0.109(4) 0.057 Uiso calc PR 0.40 2 H
H8'B 0.795(13) -0.038(6) 0.206(18) 0.057 Uiso calc PR 0.40 2 H
H8'C 0.93(3) 0.073(13) 0.219(16) 0.057 Uiso calc PR 0.40 2 H
C9' 0.626(6) 0.125(4) 0.024(2) 0.035(4) Uani d PDU 0.40 2 C
H9'A 0.55(4) 0.041(10) 0.047(5) 0.053 Uiso calc PR 0.40 2 H
H9'B 0.765(8) 0.13(2) -0.033(8) 0.053 Uiso calc PR 0.40 2 H
H9'C 0.52(3) 0.192(14) -0.006(12) 0.053 Uiso calc PR 0.40 2 H

loop_
_atom_type_symbol
_atom_type_description
_atom_type_scat_dispersion_real
_atom_type_scat_dispersion_imag
_atom_type_scat_source
C C 0.0033 0.0016 'International Tables Vol C Tables 4.2.6.8 and 6.1.1.4'
H H 0.0000 0.0000 'International Tables Vol C Tables 4.2.6.8 and 6.1.1.4'
Ce Ce -0.2486 2.6331 'International Tables Vol C Tables 4.2.6.8 and 6.1.1.4'
Cl Cl 0.1484 0.1585 'International Tables Vol C Tables 4.2.6.8 and 6.1.1.4'
O O 0.0106 0.0060 'International Tables Vol C Tables 4.2.6.8 and 6.1.1.4'

loop_
_geom_angle_atom_site_label_1
_geom_angle_atom_site_label_2
_geom_angle_atom_site_label_3
_geom_angle_site_symmetry_1
_geom_angle_site_symmetry_3
_geom_angle
_geom_angle_publ_flag
O2 Ce1 Cl3 . . 73.6(2) y
O2 Ce1 Cl2 . . 141.6(2) y
Cl3 Ce1 Cl2 . . 84.30(9) y
O2 Ce1 Cl1 . 2_665 137.0(2) y
Cl3 Ce1 Cl1 . 2_665 141.46(8) y
Cl2 Ce1 Cl1 . 2_665 78.30(8) y
O2 Ce1 Cl1 . . 69.3(2) y
Cl3 Ce1 Cl1 . . 142.88(8) y
Cl2 Ce1 Cl1 . . 126.68(8) y
Cl1 Ce1 Cl1 2_665 . 72.09(9) y
O3 Ce1 Cl1 . 2_665 75.7(11) y
O1 Ce1 Cl1 . 2_665 107.4(2) y
O3 Ce1 Cl3 . . 91.6(9) y
O3 Ce1 Cl2 . . 131.6(11) y
O3 Ce1 Cl1 . . 82.0(8) y
O1 Ce1 Cl3 . . 101.9(2) y
O1 Ce1 Cl2 . . 77.4(2) y
O1 Ce1 Cl1 . . 70.8(2) y
O1 Ce1 O2 . . 77.0(3) y
O1 Ce1 O3 . . 149.6(10) y
O2 Ce1 O3 . . 80.9(12) y
O3' Ce1 Cl1 2_665 . 41.2(14) ?
O3' Ce1 Cl1 . . 81.6(12) ?
O3' Ce1 Cl2 . . 131(2) ?
O3' Ce1 Cl3 . . 92.5(12) ?
O3' Ce1 O1 . . 149.8(15) ?
O3' Ce1 O2 . . 82(2) ?
Ce1 Cl1 Ce1 2_665 . 107.91(9) y
O1 C1 C3 . . 110.3(14) ?
O1 C1 C2 . . 109.6(15) ?
C3 C1 C2 . . 113.9(16) ?
O1 C1' C2' . . 110.0(15) ?
O1 C1' C3' . . 109.1(14) ?
C2' C1' C3' . . 113.5(17) ?
C4 O2 Ce1 . . 139.6(6) ?
O2 C4 C6 . . 109.8(8) ?
O2 C4 C5 . . 110.4(8) ?
C6 C4 C5 . . 113.2(9) ?
O3 C7 C8 . . 109.7(16) ?
O3 C7 C9 . . 109.5(15) ?
C8 C7 C9 . . 113.4(16) ?
O3' C7' C8' . . 109.3(19) ?
O3' C7' C9' . . 109.5(19) ?
C8' C7' C9' . . 113.(2) ?

loop_
_geom_bond_atom_site_label_1
_geom_bond_atom_site_label_2
_geom_bond_site_symmetry_2
_geom_bond_distance
_geom_bond_publ_flag
Ce1 O1 . 2.478(7) y
Ce1 O2 . 2.525(7) y
Ce1 O3 . 2.43(3) y
Ce1 O3' . 2.50(5) ?
Ce1 Cl3 . 2.727(3) y
Ce1 Cl2 . 2.799(3) y
Ce1 Cl1 2_665 2.856(3) y
Ce1 Cl1 . 2.980(3) y
Cl1 Ce1 2_665 2.856(3) ?
O1 C1' . 1.47(2) ?
O1 C1 . 1.47(2) ?
C1 C3 . 1.50(2) ?
C1 C2 . 1.50(2) ?
C1' C2' . 1.50(2) ?
C1' C3' . 1.50(2) ?
O2 C4 . 1.457(11) ?
C4 C6 . 1.506(13) ?
C4 C5 . 1.507(13) ?
O3 C7 . 1.45(2) ?
C7 C8 . 1.50(2) ?
C7 C9 . 1.51(2) ?
O3' C7' . 1.46(2) ?
C7' C8' . 1.50(2) ?
C7' C9' . 1.51(2) ?
